data_1575926
loop_
_publ_author_name
'Steudel, Fabian M.'
'Sabri&#xe0;, Clara'
'Piane, Massimo Delle'
'Feixas, Ferran'
'Ribas, Xavi'
'Pavan, Giovanni M.'
'von Delius, Max'

_publ_section_title
;
 Observation of shuttling on the one-second timescale in a
 [10]cycloparaphenylene/C<sub>60</sub> [2]catenane.
;
_journal_issue 46
_journal_name_full 'Chemical science'
_journal_page_first 21908
_journal_page_last 21916
_journal_paper_doi 10.1039/d5sc05734e
_journal_volume 16
_journal_year 2025
_chemical_formula_moiety '2(C H Cl3), C86 H18 O8'
_chemical_formula_sum 'C88 H20 Cl6 O8'
_chemical_formula_weight 1417.74
_space_group_crystal_system monoclinic
_space_group_IT_number 14
_space_group_name_Hall '-P 2ybc'
_space_group_name_H-M_alt 'P 1 21/c 1'
_atom_sites_solution_hydrogens geom
_atom_sites_solution_primary dual
_audit_creation_date 2025-05-02
_audit_creation_method
;
Olex2 1.5
(compiled 2025.04.05 svn.rf049d14d for OlexSys, GUI svn.r7224)
;
_audit_update_record
;
2025-05-02 deposited with the CCDC.	2025-10-03 downloaded from the CCDC.
;
_cell_angle_alpha 90
_cell_angle_beta 104.348(8)
_cell_angle_gamma 90
_cell_formula_units_Z 4
_cell_length_a 12.8371(6)
_cell_length_b 27.752(3)
_cell_length_c 16.345(2)
_cell_measurement_reflns_used 2345
_cell_measurement_temperature 150.00(14)
_cell_measurement_theta_max 72.6060
_cell_measurement_theta_min 3.5240
_cell_volume 5641.4(10)
_computing_cell_refinement 'CrysAlisPro 1.171.42.102a (Rigaku OD, 2023)'
_computing_data_collection 'CrysAlisPro 1.171.42.102a (Rigaku OD, 2023)'
_computing_data_reduction 'CrysAlisPro 1.171.42.102a (Rigaku OD, 2023)'
_computing_molecular_graphics 'Olex2 1.5 (Dolomanov et al., 2009)'
_computing_publication_material 'Olex2 1.5 (Dolomanov et al., 2009)'
_computing_structure_refinement 'SHELXL 2018/3 (Sheldrick, 2015)'
_computing_structure_solution 'SHELXT 2018/2 (Sheldrick, 2018)'
_diffrn_ambient_environment N~2~
_diffrn_ambient_temperature 150.00(14)
_diffrn_detector 'CCD plate'
_diffrn_detector_area_resol_mean 10.3385
_diffrn_detector_type Atlas
_diffrn_measured_fraction_theta_full 0.997
_diffrn_measured_fraction_theta_max 0.984
_diffrn_measurement_details
;
List of Runs (angles in degrees, time in seconds):

  # Type    Start    End  Width  t~exp~   \w     \q     \k     \f   Frames
#--------------------------------------------------------------------------
  1  \w   -110.00 -17.00   1.00    8.00    --  -42.81 -57.00 120.00   93
  2  \w   -113.00 -18.00   1.00    8.00    --  -42.81 -38.00-150.00   95
  3  \w    -66.00  16.00   1.00    8.00    --  -42.81  38.00  30.00   82
  4  \w    -84.00  -9.00   1.00    8.00    --  -42.81 125.00   0.00   75
  5  \w     36.00  97.00   1.00    8.00    --   42.81-125.00-120.00   61
  6  \w    115.00 140.00   1.00   32.00    --  112.00 -30.00 -90.00   25
  7  \w    103.00 129.00   1.00   32.00    --  112.00 -61.00 150.00   26
  8  \w     36.00  87.00   1.00   32.00    --  112.00 -77.00 -60.00   51
  9  \w     64.00 109.00   1.00   32.00    --  112.00-111.00  30.00   45
 10  \w     40.00  86.00   1.00   32.00    --  112.00-111.00 150.00   46
 11  \w     59.00  99.00   1.00   32.00    --  112.00-111.00 -60.00   40
 12  \w     40.00  84.00   1.00   32.00    --  112.00 -30.00 -90.00   44
 13  \w     83.00 124.00   1.00   32.00    --  112.00  61.00   0.00   41
 14  \w    104.00 133.00   1.00   32.00    --  112.00  77.00 -90.00   29
 15  \w     48.00  74.00   1.00   32.00    --  112.00 -61.00 150.00   26
 16  \w     30.00  70.00   1.00   32.00    --  112.00 -95.00 -60.00   40
 17  \w     52.00 102.00   1.00   32.00    --  112.00-111.00 120.00   50
 18  \w     36.00  99.00   1.00   32.00    --  112.00 -30.00 120.00   63
 19  \w     77.00 106.00   1.00   32.00    --  112.00 -95.00 -60.00   29
 20  \w    107.00 164.00   1.00   32.00    --  112.00 111.00 150.00   57
 21  \w     60.00 109.00   1.00   32.00    --  112.00-111.00-120.00   49
 22  \w     81.00 106.00   1.00   32.00    --  112.00 -95.00  60.00   25
 23  \w    150.00 175.00   1.00   32.00    --  112.00  77.00 -90.00   25
 24  \w     75.00 128.00   1.00   32.00    --  112.00 -45.00 -30.00   53
 25  \w     74.00 109.00   1.00   32.00    --  112.00-111.00-150.00   35
 26  \w     49.00  89.00   1.00   32.00    --  112.00-111.00 -90.00   40
 27  \w    108.00 167.00   1.00   32.00    --  112.00  77.00-150.00   59
 28  \w    136.00 161.00   1.00   32.00    --  112.00  61.00   0.00   25
 29  \w    103.00 129.00   1.00   32.00    --  112.00  77.00-120.00   26
 30  \w    146.00 171.00   1.00   32.00    --  112.00  77.00-120.00   25
 31  \w    110.00 144.00   1.00   32.00    --  112.00 -77.00 -60.00   34
 32  \w    109.00 157.00   1.00   32.00    --  112.00 111.00   0.00   48
 33  \w     24.00 135.00   1.00   32.00    --  112.00   0.00-150.00  111
 34  \w     41.00 109.00   1.00   32.00    --  112.00-111.00-180.00   68
;
_diffrn_measurement_device 'four-circle diffractometer'
_diffrn_measurement_device_type 'SuperNova, Dual, Cu at home/near, Atlas'
_diffrn_measurement_method '\w scans'
_diffrn_orient_matrix_type 'CrysAlisPro convention (1999,Acta A55,543-557)'
_diffrn_orient_matrix_UB_11 0.0287079000
_diffrn_orient_matrix_UB_12 0.0366314000
_diffrn_orient_matrix_UB_13 0.0729768000
_diffrn_orient_matrix_UB_21 -0.0221690000
_diffrn_orient_matrix_UB_22 0.0416750000
_diffrn_orient_matrix_UB_23 -0.0642739000
_diffrn_orient_matrix_UB_31 -0.1184323000
_diffrn_orient_matrix_UB_32 0.0010974000
_diffrn_orient_matrix_UB_33 0.0043894000
_diffrn_radiation_monochromator mirror
_diffrn_radiation_probe x-ray
_diffrn_radiation_type 'Cu K\a'
_diffrn_radiation_wavelength 1.54184
_diffrn_reflns_av_R_equivalents 0.3837
_diffrn_reflns_av_unetI/netI 0.3052
_diffrn_reflns_Laue_measured_fraction_full 0.997
_diffrn_reflns_Laue_measured_fraction_max 0.984
_diffrn_reflns_limit_h_max 11
_diffrn_reflns_limit_h_min -15
_diffrn_reflns_limit_k_max 34
_diffrn_reflns_limit_k_min -34
_diffrn_reflns_limit_l_max 20
_diffrn_reflns_limit_l_min -19
_diffrn_reflns_number 54962
_diffrn_reflns_point_group_measured_fraction_full 0.997
_diffrn_reflns_point_group_measured_fraction_max 0.984
_diffrn_reflns_theta_full 67.684
_diffrn_reflns_theta_max 76.650
_diffrn_reflns_theta_min 3.554
_diffrn_source 'micro-focus sealed X-ray tube'
_diffrn_source_type 'SuperNova (Cu) X-ray Source'
_exptl_absorpt_coefficient_mu 3.389
_exptl_absorpt_correction_T_max 1.000
_exptl_absorpt_correction_T_min 0.712
_exptl_absorpt_correction_type gaussian
_exptl_absorpt_process_details
;
CrysAlisPro 1.171.42.102a (Rigaku Oxford Diffraction, 2023)
Numerical absorption correction based on gaussian integration over
a multifaceted crystal model
;
_exptl_crystal_colour 'clear dark orange'
_exptl_crystal_colour_lustre clear
_exptl_crystal_colour_modifier dark
_exptl_crystal_colour_primary orange
_exptl_crystal_density_diffrn 1.669
_exptl_crystal_description needle
_exptl_crystal_F_000 2856
_exptl_crystal_recrystallization_method 'Crystallized by slow evaporation from chloroform'
_exptl_crystal_size_max 0.2
_exptl_crystal_size_mid 0.07
_exptl_crystal_size_min 0.06
_refine_diff_density_max 0.027
_refine_diff_density_min -0.021
_refine_diff_density_rms 0.003
_refine_ls_extinction_method none
_refine_ls_goodness_of_fit_ref 0.937
_refine_ls_hydrogen_treatment constr
_refine_ls_matrix_type full
_refine_ls_number_parameters 923
_refine_ls_number_reflns 11695
_refine_ls_number_restraints 0
_refine_ls_restrained_S_all 0.937
_refine_ls_R_factor_all 0.2319
_refine_ls_R_factor_gt 0.1031
_refine_ls_shift/su_max 0.001
_refine_ls_shift/su_mean 0.000
_refine_ls_structure_factor_coef Fsqd
_refine_ls_weighting_details 'w=1/[\s^2^(Fo^2^)+(0.0724P)^2^] where P=(Fo^2^+2Fc^2^)/3'
_refine_ls_weighting_scheme calc
_refine_ls_wR_factor_gt 0.2272
_refine_ls_wR_factor_ref 0.3138
_reflns_Friedel_coverage 0.000
_reflns_number_gt 4165
_reflns_number_total 11695
_reflns_threshold_expression 'I > 2\s(I)'
_cod_data_source_file d5sc05734e3.cif
_cod_data_source_block fst25042_auto
_cod_depositor_comments 'Adding full bibliography for 1575925--1575927.cif.'
_cod_original_cell_volume 5641.3(9)
_cod_database_code 1575926
_shelx_shelxl_version_number 2018/3
_chemical_oxdiff_formula 'C86 H18 O8'
_chemical_oxdiff_usercomment FSt-B1-246_F1F1F2
_shelx_space_group_comment
;
The symmetry employed for this shelxl refinement is uniquely defined
by the following loop, which should always be used as a source of
symmetry information in preference to the above space-group names.
They are only intended as comments.
;
_cell_oxdiff_angle_alpha 90.004(8)
_cell_oxdiff_angle_beta 104.406(7)
_cell_oxdiff_angle_gamma 89.980(6)
_cell_oxdiff_length_a 12.8417(7)
_cell_oxdiff_length_b 27.759(3)
_cell_oxdiff_length_c 16.3391(17)
_cell_oxdiff_measurement_reflns_used 2345
_cell_oxdiff_volume 5641.2(8)
_shelx_estimated_absorpt_t_max 0.823
_shelx_estimated_absorpt_t_min 0.551
_olex2_refinement_description
;
1. Fixed Uiso
 At 1.2 times of:
  All C(H) groups, All C(H,H) groups
 At 1.5 times of:
  All C(H,H,H) groups
2.a Ternary CH refined with riding coordinates:
 C02T(H02T), C02U(H02U)
2.b Secondary CH2 refined with riding coordinates:
 C01F(H01A,H01B), C027(H02A,H02B)
2.c Aromatic/amide H refined with riding coordinates:
 C01R(H01R), C01W(H01W), C021(H021), C022(H022), C02C(H02C), C02D(H02D),
 C02J(H02K), C02Q(H02Q)
2.d Idealised Me refined as rotating group:
 C02G(H02E,H02F,H02G), C02I(H02H,H02I,H02J)
;
_olex2_date_sample_data_collection 2025-04-24
_olex2_date_sample_submission 2025-04-01
_olex2_submission_original_sample_id FSt-B1-246_F1F2F2
_olex2_submission_special_instructions 'No special instructions were received'
_oxdiff_exptl_absorpt_empirical_details
;
Empirical correction (ABSPACK) includes:
- Frame scaling
;
_oxdiff_exptl_absorpt_empirical_full_max 1.877
_oxdiff_exptl_absorpt_empirical_full_min 0.398

loop_
_space_group_symop_operation_xyz
'x, y, z'
'-x, y+1/2, -z+1/2'
'-x, -y, -z'
'x, -y-1/2, z-1/2'

loop_
_atom_site_label
_atom_site_type_symbol
_atom_site_fract_x
_atom_site_fract_y
_atom_site_fract_z
_atom_site_U_iso_or_equiv
_atom_site_adp_type
_atom_site_occupancy
_atom_site_site_symmetry_order
_atom_site_calc_flag
_atom_site_refinement_flags_posn
_atom_site_refinement_flags_adp
_atom_site_refinement_flags_occupancy
_atom_site_disorder_assembly
_atom_site_disorder_group
Cl5 Cl -0.21255(18) 0.38008(12) 0.52183(17) 0.0884(14) Uani 1 1 d . . . . .
Cl Cl 1.0171(2) 0.67748(11) 0.75616(19) 0.0925(14) Uani 1 1 d . . . . .
Cl2 Cl 0.8711(2) 0.60439(12) 0.7866(2) 0.0958(15) Uani 1 1 d . . . . .
Cl3 Cl -0.1714(3) 0.40346(16) 0.3608(2) 0.1131(17) Uani 1 1 d . . . . .
Cl1 Cl 1.0935(3) 0.59881(18) 0.8674(3) 0.138(2) Uani 1 1 d . . . . .
Cl4 Cl -0.2704(5) 0.31279(15) 0.3863(3) 0.161(2) Uani 1 1 d . . . . .
O007 O 0.7473(4) 0.4808(2) 0.8006(4) 0.0661(18) Uani 1 1 d . . . . .
O008 O -0.0733(4) 0.2909(2) 0.7914(4) 0.0618(17) Uani 1 1 d . . . . .
O009 O -0.1917(4) 0.2599(2) 0.6180(4) 0.0678(19) Uani 1 1 d . . . . .
O00A O 0.7501(4) 0.4899(2) 0.6654(4) 0.0623(18) Uani 1 1 d . . . . .
O00B O -0.1381(4) 0.3569(2) 0.7163(4) 0.0620(17) Uani 1 1 d . . . . .
O00C O 0.6346(4) 0.5764(2) 0.7319(4) 0.0669(19) Uani 1 1 d . . . . .
O00D O 0.4642(4) 0.5644(2) 0.6575(4) 0.0666(18) Uani 1 1 d . . . . .
O00E O -0.0635(4) 0.2411(2) 0.5528(4) 0.073(2) Uani 1 1 d . . . . .
C00F C 0.6097(5) 0.3805(3) 0.6700(5) 0.053(2) Uani 1 1 d . . . . .
C00G C 0.5106(5) 0.4639(3) 0.7324(5) 0.0514(19) Uani 1 1 d . . . . .
C00H C 0.4787(6) 0.4113(3) 0.8378(5) 0.059(2) Uani 1 1 d . . . . .
C00I C 0.1206(6) 0.3981(3) 0.7348(5) 0.056(2) Uani 1 1 d . . . . .
C00J C 0.5185(5) 0.4613(3) 0.6364(5) 0.0517(19) Uani 1 1 d . . . . .
C00K C 0.4161(5) 0.4689(3) 0.5696(5) 0.0530(19) Uani 1 1 d . . . . .
C00L C 0.1502(6) 0.4535(3) 0.5965(5) 0.059(2) Uani 1 1 d . . . . .
C00M C 0.2855(6) 0.4276(3) 0.8158(5) 0.056(2) Uani 1 1 d . . . . .
C00N C 0.5656(5) 0.4159(3) 0.6121(5) 0.0521(19) Uani 1 1 d . . . . .
C00O C 0.3155(6) 0.4841(3) 0.6795(5) 0.056(2) Uani 1 1 d . . . . .
C00P C 0.0606(5) 0.3333(3) 0.5393(5) 0.057(2) Uani 1 1 d . . . . .
C00Q C 0.0383(5) 0.3358(3) 0.6251(5) 0.0528(19) Uani 1 1 d . . . . .
C00R C 0.5831(5) 0.4975(3) 0.6977(5) 0.0509(19) Uani 1 1 d . . . . .
C00S C 0.0629(5) 0.3868(3) 0.6542(5) 0.055(2) Uani 1 1 d . . . . .
C00T C 0.2079(6) 0.4666(3) 0.6811(5) 0.058(2) Uani 1 1 d . . . . .
C00U C 0.1915(6) 0.4392(3) 0.7478(5) 0.061(2) Uani 1 1 d . . . . .
C00V C 0.5872(6) 0.3349(3) 0.7856(6) 0.063(2) Uani 1 1 d . . . . .
C00W C -0.0884(5) 0.3210(3) 0.7260(5) 0.058(2) Uani 1 1 d . . . . .
C00X C 0.3203(6) 0.4818(3) 0.5913(5) 0.057(2) Uani 1 1 d . . . . .
C00Y C 0.3880(7) 0.4429(3) 0.8128(5) 0.061(2) Uani 1 1 d . . . . .
C00Z C 0.5038(6) 0.4027(3) 0.5280(5) 0.059(2) Uani 1 1 d . . . . .
C010 C -0.0567(6) 0.3472(3) 0.9064(5) 0.063(2) Uani 1 1 d . . . . .
C011 C 0.1606(6) 0.3134(3) 0.7730(5) 0.062(2) Uani 1 1 d . . . . .
C012 C 0.2201(6) 0.4625(3) 0.5412(6) 0.062(2) Uani 1 1 d . . . . .
C013 C -0.0296(6) 0.3016(3) 0.6615(5) 0.057(2) Uani 1 1 d . . . . .
C014 C 0.0819(5) 0.4141(3) 0.5833(5) 0.056(2) Uani 1 1 d . . . . .
C015 C 0.4124(6) 0.4343(3) 0.5036(5) 0.062(2) Uani 1 1 d . . . . .
C016 C 0.0794(5) 0.3814(3) 0.5143(5) 0.059(2) Uani 1 1 d . . . . .
C017 C 0.4664(6) 0.3647(4) 0.8657(5) 0.066(2) Uani 1 1 d . . . . .
C018 C 0.1662(6) 0.2582(3) 0.5761(6) 0.068(3) Uani 1 1 d . . . . .
C019 C 0.4013(6) 0.4736(3) 0.7438(5) 0.058(2) Uani 1 1 d . . . . .
C01A C 0.7044(6) 0.4880(3) 0.7281(6) 0.058(2) Uani 1 1 d . . . . .
C01B C 0.5507(5) 0.4205(3) 0.7851(5) 0.057(2) Uani 1 1 d . . . . .
C01C C -0.0954(5) 0.2639(3) 0.6037(5) 0.059(2) Uani 1 1 d . . . . .
C01D C 0.5981(6) 0.3310(3) 0.6433(6) 0.061(2) Uani 1 1 d . . . . .
C01E C 0.1694(6) 0.3608(3) 0.7939(5) 0.057(2) Uani 1 1 d . . . . .
C01F C -0.1216(6) 0.3059(3) 0.8591(5) 0.066(2) Uani 1 1 d . . . . .
H01A H -0.122115 0.278655 0.898055 0.079 Uiso 1 1 calc R U . . .
H01B H -0.196787 0.316307 0.835259 0.079 Uiso 1 1 calc R U . . .
C01G C 0.2165(6) 0.4311(4) 0.4745(5) 0.064(2) Uani 1 1 d . . . . .
C01H C 0.6018(6) 0.3834(3) 0.7576(5) 0.060(2) Uani 1 1 d . . . . .
C01I C 0.1442(6) 0.3904(3) 0.4600(5) 0.064(2) Uani 1 1 d . . . . .
C01J C 0.1583(6) 0.2596(3) 0.6584(6) 0.062(2) Uani 1 1 d . . . . .
C01K C 0.5514(6) 0.5492(3) 0.6904(6) 0.061(2) Uani 1 1 d . . . . .
C01L C 0.0769(7) 0.4246(3) 0.9712(6) 0.067(2) Uani 1 1 d . . . . .
C01M C 0.5422(7) 0.6163(3) 0.8248(6) 0.069(2) Uani 1 1 d . . . . .
C01N C 0.2539(6) 0.2815(3) 0.7949(6) 0.064(2) Uani 1 1 d . . . . .
C01O C 0.5229(6) 0.3261(3) 0.8391(6) 0.070(3) Uani 1 1 d . . . . .
C01P C 0.2727(6) 0.3791(3) 0.8446(5) 0.063(2) Uani 1 1 d . . . . .
C01Q C 0.1165(6) 0.2962(4) 0.5160(6) 0.070(3) Uani 1 1 d . . . . .
C01R C 0.0485(6) 0.3393(3) 0.9524(6) 0.067(2) Uani 1 1 d . . . . .
H01R H 0.074752 0.307207 0.960883 0.081 Uiso 1 1 calc R U . . .
C01S C 0.0919(6) 0.2957(3) 0.6907(6) 0.059(2) Uani 1 1 d . . . . .
C01T C 0.2519(7) 0.2486(3) 0.7270(6) 0.070(3) Uani 1 1 d . . . . .
C01U C 0.4959(6) 0.3553(4) 0.5039(6) 0.067(2) Uani 1 1 d . . . . .
C01V C 0.5860(6) 0.3020(3) 0.7149(7) 0.069(3) Uani 1 1 d . . . . .
C01W C 0.4395(6) 0.6312(3) 0.8148(6) 0.070(2) Uani 1 1 d . . . . .
H01W H 0.409563 0.652941 0.770254 0.084 Uiso 1 1 calc R U . . .
C01X C 0.4194(7) 0.5832(3) 0.9307(6) 0.067(2) Uani 1 1 d . . . . .
C01Y C 0.3522(6) 0.2990(4) 0.8445(6) 0.071(3) Uani 1 1 d . . . . .
C01Z C 0.2121(7) 0.4973(4) 0.9978(6) 0.072(2) Uani 1 1 d . . . . .
C020 C 0.1864(7) 0.3045(4) 0.4596(6) 0.072(3) Uani 1 1 d . . . . .
C021 C 0.1146(6) 0.3763(4) 0.9855(5) 0.068(2) Uani 1 1 d . . . . .
H021 H 0.185574 0.370036 1.018058 0.081 Uiso 1 1 calc R U . . .
C022 C -0.0939(6) 0.3941(4) 0.8964(6) 0.070(2) Uani 1 1 d . . . . .
H022 H -0.166307 0.400185 0.866925 0.084 Uiso 1 1 calc R U . . .
C023 C 0.5435(6) 0.3175(3) 0.5628(7) 0.070(3) Uani 1 1 d . . . . .
C024 C 0.3145(6) 0.4169(4) 0.4545(5) 0.066(2) Uani 1 1 d . . . . .
C025 C 0.4506(7) 0.2846(3) 0.8239(7) 0.080(3) Uani 1 1 d . . . . .
C026 C 0.3478(6) 0.2358(3) 0.7074(7) 0.073(3) Uani 1 1 d . . . . .
C027 C 0.6037(7) 0.6238(3) 0.7603(7) 0.069(2) Uani 1 1 d . . . . .
H02A H 0.668945 0.643102 0.784574 0.083 Uiso 1 1 calc R U . . .
H02B H 0.559182 0.641732 0.711665 0.083 Uiso 1 1 calc R U . . .
C028 C 0.1985(6) 0.3501(4) 0.4326(6) 0.071(3) Uani 1 1 d . . . . .
C029 C 0.3941(7) 0.3366(4) 0.4537(6) 0.076(3) Uani 1 1 d . . . . .
C02A C 0.3602(7) 0.3484(4) 0.8696(6) 0.071(3) Uani 1 1 d . . . . .
C02B C 0.3075(6) 0.3665(4) 0.4293(5) 0.070(3) Uani 1 1 d . . . . .
C02C C 0.3777(7) 0.6160(4) 0.8664(6) 0.072(3) Uani 1 1 d . . . . .
H02C H 0.306377 0.627783 0.858692 0.086 Uiso 1 1 calc R U . . .
C02D C 0.5274(7) 0.5693(4) 0.9444(6) 0.075(3) Uani 1 1 d . . . . .
H02D H 0.558987 0.549047 0.990687 0.090 Uiso 1 1 calc R U . . .
C02E C 0.1516(7) 0.4644(4) 0.9919(6) 0.070(2) Uani 1 1 d . . . . .
C02F C 0.4731(6) 0.2760(3) 0.5500(7) 0.073(3) Uani 1 1 d . . . . .
C02G C 0.8654(6) 0.4804(3) 0.6871(7) 0.073(3) Uani 1 1 d . . . . .
H02E H 0.891438 0.480387 0.635599 0.110 Uiso 1 1 calc R U . . .
H02F H 0.879471 0.448985 0.714884 0.110 Uiso 1 1 calc R U . . .
H02G H 0.902703 0.505592 0.725437 0.110 Uiso 1 1 calc R U . . .
C02H C 0.3551(6) 0.2331(3) 0.6226(8) 0.077(3) Uani 1 1 d . . . . .
C02I C -0.2620(6) 0.2251(3) 0.5643(7) 0.077(3) Uani 1 1 d . . . . .
H02H H -0.277684 0.235889 0.505430 0.116 Uiso 1 1 calc R U . . .
H02I H -0.329341 0.222318 0.582040 0.116 Uiso 1 1 calc R U . . .
H02J H -0.226380 0.193603 0.569339 0.116 Uiso 1 1 calc R U . . .
C02J C 0.5866(6) 0.5848(4) 0.8919(7) 0.080(3) Uani 1 1 d . . . . .
H02K H 0.658902 0.574329 0.900269 0.095 Uiso 1 1 calc R U . . .
C02K C 0.3473(7) 0.5586(4) 0.9705(6) 0.075(3) Uani 1 1 d . . . . .
C02L C 0.4502(6) 0.2531(3) 0.7586(8) 0.078(3) Uani 1 1 d . . . . .
C02M C 0.2836(7) 0.5313(4) 0.9897(6) 0.075(3) Uani 1 1 d . . . . .
C02N C 0.3813(6) 0.2890(4) 0.4819(6) 0.074(3) Uani 1 1 d . . . . .
C02O C 0.5178(6) 0.2618(3) 0.7014(8) 0.081(3) Uani 1 1 d . . . . .
C02P C 0.4616(6) 0.2491(3) 0.6187(8) 0.081(3) Uani 1 1 d . . . . .
C02Q C -0.0282(7) 0.4318(4) 0.9284(6) 0.072(3) Uani 1 1 d . . . . .
H02Q H -0.055734 0.463706 0.920812 0.087 Uiso 1 1 calc R U . . .
C02R C 0.2773(7) 0.2720(4) 0.4869(7) 0.077(3) Uani 1 1 d . . . . .
C02S C 0.2658(6) 0.2448(3) 0.5575(7) 0.072(3) Uani 1 1 d . . . . .
C02T C 0.9889(7) 0.6373(5) 0.8286(6) 0.081(3) Uani 1 1 d . . . . .
H02T H 0.976837 0.656536 0.877222 0.097 Uiso 1 1 calc R U . . .
C02U C -0.2561(8) 0.3748(5) 0.4129(8) 0.092(3) Uani 1 1 d . . . . .
H02U H -0.328635 0.390211 0.394631 0.110 Uiso 1 1 calc R U . . .

loop_
_atom_site_aniso_label
_atom_site_aniso_U_11
_atom_site_aniso_U_22
_atom_site_aniso_U_33
_atom_site_aniso_U_23
_atom_site_aniso_U_13
_atom_site_aniso_U_12
Cl5 0.0663(16) 0.115(2) 0.084(2) -0.0052(14) 0.0200(11) 0.0086(12)
Cl 0.105(2) 0.083(2) 0.090(2) -0.0038(13) 0.0250(14) -0.0106(14)
Cl2 0.0755(17) 0.109(2) 0.099(2) -0.0139(16) 0.0149(13) -0.0204(13)
Cl3 0.100(2) 0.146(3) 0.098(3) 0.019(2) 0.0340(16) 0.0213(19)
Cl1 0.086(2) 0.158(4) 0.166(4) 0.080(3) 0.026(2) 0.018(2)
Cl4 0.256(5) 0.083(2) 0.106(3) -0.0053(18) -0.025(3) 0.022(3)
O007 0.060(3) 0.068(4) 0.070(4) -0.001(3) 0.014(3) -0.008(2)
O008 0.067(3) 0.056(3) 0.064(4) 0.007(2) 0.019(2) -0.001(2)
O009 0.052(3) 0.057(3) 0.097(5) -0.007(3) 0.022(3) -0.004(2)
O00A 0.058(3) 0.058(3) 0.077(4) 0.009(3) 0.027(3) 0.006(2)
O00B 0.059(3) 0.056(3) 0.074(4) 0.000(3) 0.022(3) 0.002(2)
O00C 0.060(3) 0.048(3) 0.099(5) -0.007(3) 0.031(3) -0.005(2)
O00D 0.064(3) 0.049(3) 0.089(4) 0.000(3) 0.025(3) -0.001(2)
O00E 0.065(3) 0.070(4) 0.085(4) -0.018(3) 0.018(3) -0.012(3)
C00F 0.044(3) 0.053(4) 0.063(5) 0.005(3) 0.015(3) -0.004(3)
C00G 0.057(4) 0.048(4) 0.052(4) -0.007(3) 0.020(3) -0.013(3)
C00H 0.065(4) 0.063(4) 0.047(4) -0.001(3) 0.011(3) -0.017(3)
C00I 0.054(4) 0.050(4) 0.068(5) -0.010(3) 0.021(3) 0.000(3)
C00J 0.047(3) 0.053(4) 0.060(4) 0.000(3) 0.021(3) -0.002(3)
C00K 0.053(4) 0.051(4) 0.058(4) 0.011(3) 0.019(3) -0.001(3)
C00L 0.050(4) 0.052(4) 0.075(5) 0.010(3) 0.014(3) 0.014(3)
C00M 0.057(4) 0.066(5) 0.048(4) -0.006(3) 0.018(3) -0.008(3)
C00N 0.050(3) 0.049(4) 0.058(4) -0.006(3) 0.017(3) -0.004(3)
C00O 0.055(4) 0.045(4) 0.074(5) -0.004(3) 0.024(3) -0.004(3)
C00P 0.040(3) 0.069(5) 0.061(5) -0.004(3) 0.008(3) 0.001(3)
C00Q 0.046(3) 0.049(4) 0.066(5) 0.002(3) 0.018(3) -0.001(3)
C00R 0.051(3) 0.047(4) 0.059(4) -0.006(3) 0.021(3) -0.003(3)
C00S 0.051(3) 0.056(4) 0.060(5) -0.001(3) 0.016(3) 0.006(3)
C00T 0.064(4) 0.043(3) 0.074(5) 0.000(3) 0.031(4) 0.005(3)
C00U 0.054(4) 0.057(4) 0.074(5) -0.018(4) 0.020(3) -0.006(3)
C00V 0.052(4) 0.051(4) 0.081(6) 0.021(4) 0.006(3) 0.003(3)
C00W 0.050(4) 0.058(4) 0.061(5) 0.008(3) 0.006(3) -0.007(3)
C00X 0.054(4) 0.047(4) 0.071(5) 0.014(3) 0.019(3) 0.006(3)
C00Y 0.074(5) 0.058(4) 0.057(4) -0.005(3) 0.029(4) -0.012(4)
C00Z 0.051(4) 0.071(5) 0.057(4) -0.011(3) 0.014(3) -0.004(3)
C010 0.066(4) 0.072(5) 0.055(5) 0.003(4) 0.021(4) -0.004(4)
C011 0.050(4) 0.069(5) 0.064(5) 0.013(4) 0.009(3) -0.011(3)
C012 0.057(4) 0.048(4) 0.076(6) 0.009(3) 0.009(4) 0.001(3)
C013 0.053(4) 0.053(4) 0.063(5) -0.004(3) 0.013(3) -0.006(3)
C014 0.048(3) 0.055(4) 0.063(5) 0.004(3) 0.012(3) 0.005(3)
C015 0.058(4) 0.080(5) 0.045(4) 0.012(3) 0.009(3) 0.000(4)
C016 0.049(3) 0.066(5) 0.061(5) 0.001(3) 0.011(3) 0.004(3)
C017 0.057(4) 0.088(6) 0.048(4) 0.013(4) 0.004(3) -0.013(4)
C018 0.054(4) 0.049(4) 0.100(7) -0.020(4) 0.019(4) -0.009(3)
C019 0.060(4) 0.045(4) 0.070(5) -0.008(3) 0.019(3) -0.009(3)
C01A 0.058(4) 0.050(4) 0.072(5) 0.000(3) 0.025(4) -0.016(3)
C01B 0.050(3) 0.061(4) 0.058(4) -0.003(3) 0.010(3) -0.015(3)
C01C 0.048(3) 0.058(4) 0.072(5) 0.000(4) 0.017(3) 0.002(3)
C01D 0.052(4) 0.049(4) 0.081(6) 0.000(4) 0.017(3) -0.002(3)
C01E 0.054(4) 0.065(5) 0.054(4) 0.005(3) 0.018(3) -0.007(3)
C01F 0.062(4) 0.074(5) 0.065(5) 0.013(4) 0.023(4) -0.009(4)
C01G 0.051(4) 0.083(6) 0.057(5) 0.011(4) 0.010(3) -0.006(4)
C01H 0.052(4) 0.058(4) 0.066(5) 0.007(3) 0.009(3) -0.007(3)
C01I 0.052(4) 0.078(5) 0.060(5) 0.008(4) 0.010(3) 0.007(4)
C01J 0.049(4) 0.047(4) 0.090(6) -0.006(4) 0.015(3) -0.008(3)
C01K 0.058(4) 0.053(4) 0.078(5) 0.000(4) 0.029(4) -0.002(3)
C01L 0.070(5) 0.065(5) 0.068(5) -0.004(4) 0.021(4) 0.006(4)
C01M 0.067(4) 0.056(4) 0.087(6) -0.018(4) 0.026(4) -0.009(4)
C01N 0.064(4) 0.060(4) 0.067(5) 0.021(4) 0.013(4) -0.005(3)
C01O 0.052(4) 0.066(5) 0.082(6) 0.031(4) 0.001(4) -0.004(4)
C01P 0.064(4) 0.066(5) 0.059(5) -0.003(4) 0.016(3) -0.012(4)
C01Q 0.048(4) 0.079(6) 0.081(6) -0.026(5) 0.014(4) -0.011(4)
C01R 0.061(4) 0.062(5) 0.074(6) 0.010(4) 0.007(4) 0.005(4)
C01S 0.047(3) 0.055(4) 0.074(5) 0.002(4) 0.012(3) -0.007(3)
C01T 0.067(4) 0.046(4) 0.093(7) 0.010(4) 0.015(4) -0.004(3)
C01U 0.052(4) 0.079(6) 0.074(6) -0.020(4) 0.023(4) -0.014(4)
C01V 0.048(4) 0.050(4) 0.106(7) 0.015(4) 0.012(4) 0.006(3)
C01W 0.063(4) 0.053(4) 0.093(7) -0.010(4) 0.017(4) 0.003(3)
C01X 0.066(4) 0.071(5) 0.064(5) -0.007(4) 0.013(4) -0.008(4)
C01Y 0.061(4) 0.077(6) 0.067(5) 0.030(4) 0.003(4) -0.016(4)
C01Z 0.070(5) 0.068(5) 0.078(6) 0.004(4) 0.015(4) 0.005(4)
C020 0.067(5) 0.082(6) 0.067(5) -0.035(5) 0.016(4) -0.015(4)
C021 0.055(4) 0.087(6) 0.063(5) 0.015(4) 0.021(3) 0.000(4)
C022 0.055(4) 0.083(6) 0.072(6) -0.001(4) 0.014(4) 0.009(4)
C023 0.057(4) 0.056(4) 0.098(7) -0.016(4) 0.024(4) 0.003(3)
C024 0.063(4) 0.091(6) 0.044(4) 0.009(4) 0.015(3) -0.005(4)
C025 0.065(5) 0.059(5) 0.100(7) 0.026(5) -0.008(4) -0.008(4)
C026 0.058(4) 0.042(4) 0.121(8) 0.020(4) 0.026(5) 0.008(3)
C027 0.066(4) 0.049(4) 0.100(7) -0.009(4) 0.034(4) -0.004(3)
C028 0.055(4) 0.103(7) 0.057(5) -0.017(4) 0.017(3) -0.016(4)
C029 0.064(5) 0.095(7) 0.073(6) -0.029(5) 0.027(4) -0.018(5)
C02A 0.063(5) 0.087(6) 0.057(5) 0.007(4) 0.004(4) -0.016(4)
C02B 0.059(4) 0.099(7) 0.056(5) -0.014(4) 0.020(4) -0.011(4)
C02C 0.065(4) 0.073(5) 0.079(6) -0.009(4) 0.020(4) 0.010(4)
C02D 0.067(5) 0.085(6) 0.068(6) -0.004(5) 0.010(4) 0.002(4)
C02E 0.078(5) 0.074(6) 0.057(5) -0.003(4) 0.015(4) 0.010(4)
C02F 0.058(4) 0.054(4) 0.110(8) -0.023(5) 0.026(4) 0.002(3)
C02G 0.064(5) 0.061(5) 0.100(7) 0.010(4) 0.031(4) 0.008(4)
C02H 0.059(4) 0.038(4) 0.138(9) -0.004(4) 0.028(5) 0.006(3)
C02I 0.060(4) 0.061(5) 0.110(8) -0.010(5) 0.020(4) -0.007(4)
C02J 0.052(4) 0.088(7) 0.096(7) -0.008(5) 0.012(4) 0.008(4)
C02K 0.081(5) 0.079(6) 0.064(5) -0.008(4) 0.018(4) 0.002(5)
C02L 0.052(4) 0.047(4) 0.131(9) 0.027(5) 0.013(4) 0.001(3)
C02M 0.078(5) 0.074(6) 0.074(6) -0.006(4) 0.022(4) -0.010(5)
C02N 0.059(4) 0.077(6) 0.090(7) -0.041(5) 0.027(4) -0.010(4)
C02O 0.043(4) 0.052(4) 0.143(10) 0.011(5) 0.013(5) 0.013(3)
C02P 0.049(4) 0.043(4) 0.154(10) -0.017(5) 0.032(5) 0.006(3)
C02Q 0.072(5) 0.071(5) 0.069(6) -0.004(4) 0.010(4) 0.018(4)
C02R 0.066(5) 0.078(6) 0.092(7) -0.037(5) 0.032(5) -0.011(4)
C02S 0.056(4) 0.052(4) 0.115(8) -0.025(5) 0.032(4) -0.012(3)
C02T 0.074(5) 0.103(8) 0.063(6) 0.002(5) 0.011(4) -0.010(5)
C02U 0.072(6) 0.100(8) 0.103(8) 0.007(6) 0.022(5) 0.025(5)

loop_
_atom_type_symbol
_atom_type_description
_atom_type_scat_dispersion_real
_atom_type_scat_dispersion_imag
_atom_type_scat_source
C C 0.0181 0.0091 'International Tables Vol C Tables 4.2.6.8 and 6.1.1.4'
H H 0.0000 0.0000 'International Tables Vol C Tables 4.2.6.8 and 6.1.1.4'
Cl Cl 0.3639 0.7018 'International Tables Vol C Tables 4.2.6.8 and 6.1.1.4'
O O 0.0492 0.0322 'International Tables Vol C Tables 4.2.6.8 and 6.1.1.4'

loop_
_exptl_crystal_face_index_h
_exptl_crystal_face_index_k
_exptl_crystal_face_index_l
_exptl_crystal_face_perp_dist
-1 3 10 0.0910
8 0 -1 0.0271
-8 0 2 0.0232
2 -3 -10 0.1023
-1 -18 1 0.0100
3 17 -2 0.0442

loop_
_geom_angle_atom_site_label_1
_geom_angle_atom_site_label_2
_geom_angle_atom_site_label_3
_geom_angle
_geom_angle_site_symmetry_1
_geom_angle_site_symmetry_3
_geom_angle_publ_flag
C00W O008 C01F 115.1(7) . . ?
C01C O009 C02I 114.6(7) . . ?
C01A O00A C02G 115.4(7) . . ?
C01K O00C C027 114.6(6) . . ?
C00N C00F C01D 118.5(7) . . ?
C00N C00F C01H 120.8(7) . . ?
C01D C00F C01H 108.9(7) . . ?
C00R C00G C00J 58.0(4) . . ?
C019 C00G C00J 115.0(6) . . ?
C019 C00G C00R 128.2(7) . . ?
C019 C00G C01B 106.0(6) . . ?
C01B C00G C00J 115.6(6) . . ?
C01B C00G C00R 123.5(6) . . ?
C017 C00H C00Y 120.7(7) . . ?
C017 C00H C01B 120.3(8) . . ?
C01B C00H C00Y 108.6(7) . . ?
C00S C00I C00U 119.4(8) . . ?
C00S C00I C01E 121.1(7) . . ?
C00U C00I C01E 108.4(7) . . ?
C00K C00J C00G 116.8(5) . . ?
C00K C00J C00R 128.7(7) . . ?
C00N C00J C00G 115.3(6) . . ?
C00N C00J C00K 105.3(6) . . ?
C00N C00J C00R 123.0(6) . . ?
C00R C00J C00G 58.5(4) . . ?
C00X C00K C00J 120.9(7) . . ?
C00X C00K C015 119.5(7) . . ?
C015 C00K C00J 108.2(6) . . ?
C012 C00L C00T 107.8(7) . . ?
C014 C00L C00T 120.2(7) . . ?
C014 C00L C012 120.5(8) . . ?
C00Y C00M C00U 120.9(8) . . ?
C00Y C00M C01P 118.6(8) . . ?
C01P C00M C00U 108.3(7) . . ?
C00F C00N C00J 122.8(7) . . ?
C00F C00N C00Z 120.1(7) . . ?
C00Z C00N C00J 107.6(6) . . ?
C00X C00O C00T 105.9(7) . . ?
C019 C00O C00T 120.1(8) . . ?
C019 C00O C00X 122.2(7) . . ?
C016 C00P C00Q 107.9(7) . . ?
C01Q C00P C00Q 122.1(8) . . ?
C01Q C00P C016 119.1(8) . . ?
C00P C00Q C00S 105.4(6) . . ?
C00P C00Q C013 127.1(7) . . ?
C00P C00Q C01S 116.7(6) . . ?
C00S C00Q C013 124.4(6) . . ?
C00S C00Q C01S 115.3(7) . . ?
C013 C00Q C01S 59.1(5) . . ?
C00G C00R C01A 116.0(6) . . ?
C00J C00R C00G 63.5(5) . . ?
C00J C00R C01A 116.4(6) . . ?
C01K C00R C00G 116.1(6) . . ?
C01K C00R C00J 119.5(7) . . ?
C01K C00R C01A 115.3(6) . . ?
C00I C00S C00Q 122.5(7) . . ?
C00I C00S C014 119.1(7) . . ?
C014 C00S C00Q 107.6(6) . . ?
C00L C00T C00O 109.1(7) . . ?
C00U C00T C00L 118.2(7) . . ?
C00U C00T C00O 121.4(8) . . ?
C00I C00U C00M 108.0(8) . . ?
C00T C00U C00I 122.1(8) . . ?
C00T C00U C00M 117.5(7) . . ?
C01H C00V C01V 107.8(8) . . ?
C01O C00V C01H 121.1(8) . . ?
C01O C00V C01V 120.0(8) . . ?
O008 C00W C013 109.4(7) . . ?
O00B C00W O008 127.4(8) . . ?
O00B C00W C013 123.3(7) . . ?
C00K C00X C00O 120.9(7) . . ?
C00K C00X C012 118.2(8) . . ?
C012 C00X C00O 109.0(6) . . ?
C00H C00Y C019 109.6(7) . . ?
C00M C00Y C00H 120.7(8) . . ?
C00M C00Y C019 119.9(8) . . ?
C015 C00Z C00N 109.0(7) . . ?
C01U C00Z C00N 119.8(8) . . ?
C01U C00Z C015 120.5(7) . . ?
C01R C010 C01F 119.7(8) . . ?
C022 C010 C01F 121.5(8) . . ?
C022 C010 C01R 118.2(8) . . ?
C01E C011 C01N 120.9(7) . . ?
C01E C011 C01S 122.7(7) . . ?
C01N C011 C01S 106.6(8) . . ?
C00L C012 C00X 108.3(7) . . ?
C01G C012 C00L 118.6(7) . . ?
C01G C012 C00X 122.0(7) . . ?
C00Q C013 C00W 118.7(7) . . ?
C00Q C013 C01C 118.4(7) . . ?
C00Q C013 C01S 62.9(5) . . ?
C01C C013 C00W 112.1(6) . . ?
C01C C013 C01S 119.3(7) . . ?
C01S C013 C00W 117.5(7) . . ?
C00L C014 C00S 120.8(7) . . ?
C00L C014 C016 120.6(7) . . ?
C016 C014 C00S 108.6(7) . . ?
C00K C015 C00Z 109.1(7) . . ?
C024 C015 C00K 121.3(7) . . ?
C024 C015 C00Z 120.3(9) . . ?
C00P C016 C014 109.6(7) . . ?
C01I C016 C00P 121.4(8) . . ?
C01I C016 C014 119.3(8) . . ?
C00H C017 C01O 119.5(8) . . ?
C00H C017 C02A 119.1(9) . . ?
C01O C017 C02A 109.6(9) . . ?
C01J C018 C01Q 120.5(7) . . ?
C01J C018 C02S 120.1(9) . . ?
C02S C018 C01Q 107.8(9) . . ?
C00O C019 C00G 123.6(7) . . ?
C00O C019 C00Y 119.9(7) . . ?
C00Y C019 C00G 106.6(7) . . ?
O007 C01A O00A 127.0(7) . . ?
O007 C01A C00R 122.1(7) . . ?
O00A C01A C00R 111.0(7) . . ?
C00H C01B C00G 108.0(7) . . ?
C01H C01B C00G 123.0(7) . . ?
C01H C01B C00H 120.0(8) . . ?
O009 C01C C013 110.4(7) . . ?
O00E C01C O009 125.3(8) . . ?
O00E C01C C013 124.3(7) . . ?
C00F C01D C01V 107.9(8) . . ?
C023 C01D C00F 122.5(8) . . ?
C023 C01D C01V 119.1(8) . . ?
C00I C01E C01P 108.1(7) . . ?
C011 C01E C00I 121.9(7) . . ?
C011 C01E C01P 119.0(8) . . ?
O008 C01F C010 108.8(6) . . ?
O008 C01F H01A 109.9 . . ?
O008 C01F H01B 109.9 . . ?
C010 C01F H01A 109.9 . . ?
C010 C01F H01B 109.9 . . ?
H01A C01F H01B 108.3 . . ?
C012 C01G C01I 120.9(7) . . ?
C012 C01G C024 119.5(7) . . ?
C024 C01G C01I 108.2(9) . . ?
C00V C01H C00F 107.6(8) . . ?
C01B C01H C00F 121.7(7) . . ?
C01B C01H C00V 119.3(8) . . ?
C016 C01I C01G 120.1(8) . . ?
C016 C01I C028 118.2(9) . . ?
C028 C01I C01G 108.4(7) . . ?
C018 C01J C01S 123.6(8) . . ?
C018 C01J C01T 120.0(7) . . ?
C01T C01J C01S 107.6(7) . . ?
O00C C01K C00R 109.5(6) . . ?
O00D C01K O00C 124.6(8) . . ?
O00D C01K C00R 125.8(7) . . ?
C021 C01L C02E 120.1(8) . . ?
C02Q C01L C021 118.1(9) . . ?
C02Q C01L C02E 121.3(9) . . ?
C01W C01M C027 123.1(10) . . ?
C01W C01M C02J 118.6(9) . . ?
C02J C01M C027 117.3(8) . . ?
C01T C01N C011 109.9(8) . . ?
C01Y C01N C011 119.7(9) . . ?
C01Y C01N C01T 120.6(8) . . ?
C00V C01O C017 119.6(8) . . ?
C00V C01O C025 119.6(10) . . ?
C017 C01O C025 107.1(8) . . ?
C00M C01P C01E 107.3(7) . . ?
C02A C01P C00M 121.1(7) . . ?
C02A C01P C01E 120.4(8) . . ?
C00P C01Q C018 121.7(9) . . ?
C00P C01Q C020 120.5(9) . . ?
C020 C01Q C018 107.6(8) . . ?
C010 C01R H01R 119.2 . . ?
C021 C01R C010 121.6(9) . . ?
C021 C01R H01R 119.2 . . ?
C011 C01S C00Q 116.0(7) . . ?
C011 C01S C013 125.1(7) . . ?
C013 C01S C00Q 58.0(5) . . ?
C01J C01S C00Q 115.0(7) . . ?
C01J C01S C011 106.2(7) . . ?
C01J C01S C013 126.2(7) . . ?
C01N C01T C01J 108.3(7) . . ?
C026 C01T C01J 118.9(9) . . ?
C026 C01T C01N 119.5(8) . . ?
C00Z C01U C023 121.0(8) . . ?
C00Z C01U C029 119.8(9) . . ?
C023 C01U C029 106.7(9) . . ?
C01D C01V C00V 107.8(7) . . ?
C02O C01V C00V 120.2(9) . . ?
C02O C01V C01D 120.0(10) . . ?
C01M C01W H01W 119.0 . . ?
C01M C01W C02C 122.1(10) . . ?
C02C C01W H01W 119.0 . . ?
C02C C01X C02D 118.6(9) . . ?
C02C C01X C02K 119.0(8) . . ?
C02D C01X C02K 121.5(9) . . ?
C01N C01Y C025 118.8(10) . . ?
C01N C01Y C02A 119.2(8) . . ?
C02A C01Y C025 109.2(7) . . ?
C02E C01Z C02M 168.4(11) . . ?
C028 C020 C01Q 119.4(9) . . ?
C028 C020 C02R 121.9(8) . . ?
C02R C020 C01Q 106.3(9) . . ?
C01L C021 H021 120.2 . . ?
C01R C021 C01L 119.6(8) . . ?
C01R C021 H021 120.2 . . ?
C010 C022 H022 119.5 . . ?
C02Q C022 C010 120.9(8) . . ?
C02Q C022 H022 119.5 . . ?
C01D C023 C01U 117.9(8) . . ?
C01D C023 C02F 120.3(10) . . ?
C02F C023 C01U 109.5(8) . . ?
C015 C024 C01G 119.3(8) . . ?
C015 C024 C02B 118.5(8) . . ?
C01G C024 C02B 109.5(8) . . ?
C01Y C025 C01O 107.4(9) . . ?
C02L C025 C01O 120.7(10) . . ?
C02L C025 C01Y 121.5(8) . . ?
C01T C026 C02H 121.0(9) . . ?
C01T C026 C02L 120.6(10) . . ?
C02H C026 C02L 108.2(8) . . ?
O00C C027 H02A 109.8 . . ?
O00C C027 H02B 109.8 . . ?
C01M C027 O00C 109.2(7) . . ?
C01M C027 H02A 109.8 . . ?
C01M C027 H02B 109.8 . . ?
H02A C027 H02B 108.3 . . ?
C01I C028 C02B 107.8(9) . . ?
C020 C028 C01I 121.0(8) . . ?
C020 C028 C02B 118.8(10) . . ?
C02B C029 C01U 119.9(10) . . ?
C02B C029 C02N 120.5(8) . . ?
C02N C029 C01U 108.0(9) . . ?
C01P C02A C017 119.8(9) . . ?
C01P C02A C01Y 120.6(8) . . ?
C01Y C02A C017 106.7(9) . . ?
C024 C02B C028 106.1(8) . . ?
C029 C02B C024 120.9(8) . . ?
C029 C02B C028 120.6(10) . . ?
C01W C02C C01X 119.7(8) . . ?
C01W C02C H02C 120.1 . . ?
C01X C02C H02C 120.1 . . ?
C01X C02D H02D 119.9 . . ?
C02J C02D C01X 120.1(9) . . ?
C02J C02D H02D 119.9 . . ?
C01Z C02E C01L 171.4(10) . . ?
C023 C02F C02N 105.8(9) . . ?
C02P C02F C023 120.0(9) . . ?
C02P C02F C02N 121.7(8) . . ?
O00A C02G H02E 109.5 . . ?
O00A C02G H02F 109.5 . . ?
O00A C02G H02G 109.5 . . ?
H02E C02G H02F 109.5 . . ?
H02E C02G H02G 109.5 . . ?
H02F C02G H02G 109.5 . . ?
C026 C02H C02P 108.6(9) . . ?
C02S C02H C026 119.6(8) . . ?
C02S C02H C02P 119.9(10) . . ?
O009 C02I H02H 109.5 . . ?
O009 C02I H02I 109.5 . . ?
O009 C02I H02J 109.5 . . ?
H02H C02I H02I 109.5 . . ?
H02H C02I H02J 109.5 . . ?
H02I C02I H02J 109.5 . . ?
C01M C02J H02K 119.7 . . ?
C02D C02J C01M 120.7(8) . . ?
C02D C02J H02K 119.7 . . ?
C02M C02K C01X 166.0(11) . . ?
C025 C02L C026 119.0(9) . . ?
C025 C02L C02O 120.6(8) . . ?
C02O C02L C026 106.5(10) . . ?
C02K C02M C01Z 170.0(11) . . ?
C029 C02N C02F 110.0(8) . . ?
C029 C02N C02R 120.4(9) . . ?
C02R C02N C02F 117.7(10) . . ?
C01V C02O C02L 118.8(10) . . ?
C01V C02O C02P 120.0(10) . . ?
C02P C02O C02L 109.4(8) . . ?
C02F C02P C02H 119.4(10) . . ?
C02F C02P C02O 120.7(8) . . ?
C02O C02P C02H 107.2(10) . . ?
C01L C02Q H02Q 119.3 . . ?
C022 C02Q C01L 121.4(9) . . ?
C022 C02Q H02Q 119.3 . . ?
C02N C02R C020 117.7(10) . . ?
C02S C02R C020 110.0(8) . . ?
C02S C02R C02N 120.4(10) . . ?
C02H C02S C018 120.3(10) . . ?
C02H C02S C02R 120.9(8) . . ?
C02R C02S C018 108.2(9) . . ?
Cl C02T Cl2 112.0(5) . . ?
Cl C02T H02T 107.5 . . ?
Cl2 C02T H02T 107.5 . . ?
Cl1 C02T Cl 112.2(6) . . ?
Cl1 C02T Cl2 109.9(7) . . ?
Cl1 C02T H02T 107.5 . . ?
Cl5 C02U Cl4 108.6(7) . . ?
Cl5 C02U H02U 108.0 . . ?
Cl3 C02U Cl5 112.6(7) . . ?
Cl3 C02U Cl4 111.4(7) . . ?
Cl3 C02U H02U 108.0 . . ?
Cl4 C02U H02U 108.0 . . ?

loop_
_geom_bond_atom_site_label_1
_geom_bond_atom_site_label_2
_geom_bond_distance
_geom_bond_site_symmetry_2
_geom_bond_publ_flag
Cl5 C02U 1.736(12) . ?
Cl C02T 1.729(11) . ?
Cl2 C02T 1.755(10) . ?
Cl3 C02U 1.731(12) . ?
Cl1 C02T 1.710(11) . ?
Cl4 C02U 1.774(14) . ?
O007 C01A 1.195(10) . ?
O008 C00W 1.333(9) . ?
O008 C01F 1.458(10) . ?
O009 C01C 1.319(9) . ?
O009 C02I 1.459(10) . ?
O00A C01A 1.302(9) . ?
O00A C02G 1.458(9) . ?
O00B C00W 1.173(10) . ?
O00C C01K 1.346(10) . ?
O00C C027 1.483(9) . ?
O00D C01K 1.192(10) . ?
O00E C01C 1.194(10) . ?
C00F C00N 1.385(11) . ?
C00F C01D 1.437(11) . ?
C00F C01H 1.462(11) . ?
C00G C00J 1.598(10) . ?
C00G C00R 1.523(9) . ?
C00G C019 1.486(10) . ?
C00G C01B 1.495(11) . ?
C00H C00Y 1.434(12) . ?
C00H C017 1.394(13) . ?
C00H C01B 1.434(10) . ?
C00I C00S 1.378(11) . ?
C00I C00U 1.443(11) . ?
C00I C01E 1.447(11) . ?
C00J C00K 1.501(10) . ?
C00J C00N 1.492(10) . ?
C00J C00R 1.514(10) . ?
C00K C00X 1.408(10) . ?
C00K C015 1.436(12) . ?
C00L C00T 1.445(12) . ?
C00L C012 1.444(11) . ?
C00L C014 1.383(11) . ?
C00M C00U 1.460(11) . ?
C00M C00Y 1.395(10) . ?
C00M C01P 1.448(12) . ?
C00N C00Z 1.455(10) . ?
C00O C00T 1.471(10) . ?
C00O C00X 1.460(11) . ?
C00O C019 1.353(11) . ?
C00P C00Q 1.502(11) . ?
C00P C016 1.435(12) . ?
C00P C01Q 1.362(12) . ?
C00Q C00S 1.503(10) . ?
C00Q C013 1.506(10) . ?
C00Q C01S 1.580(11) . ?
C00R C01A 1.535(10) . ?
C00R C01K 1.487(11) . ?
C00S C014 1.455(11) . ?
C00T C00U 1.387(12) . ?
C00V C01H 1.449(11) . ?
C00V C01O 1.364(12) . ?
C00V C01V 1.471(14) . ?
C00W C013 1.537(11) . ?
C00X C012 1.447(11) . ?
C00Y C019 1.457(11) . ?
C00Z C015 1.438(12) . ?
C00Z C01U 1.370(13) . ?
C010 C01F 1.512(12) . ?
C010 C01R 1.391(11) . ?
C010 C022 1.382(13) . ?
C011 C01E 1.357(12) . ?
C011 C01N 1.462(12) . ?
C011 C01S 1.496(11) . ?
C012 C01G 1.386(13) . ?
C013 C01C 1.519(11) . ?
C013 C01S 1.523(9) . ?
C014 C016 1.443(11) . ?
C015 C024 1.398(11) . ?
C016 C01I 1.380(11) . ?
C017 C01O 1.421(14) . ?
C017 C02A 1.452(11) . ?
C018 C01J 1.373(13) . ?
C018 C01Q 1.474(14) . ?
C018 C02S 1.434(11) . ?
C01B C01H 1.357(12) . ?
C01D C01V 1.459(12) . ?
C01D C023 1.381(13) . ?
C01E C01P 1.469(11) . ?
C01F H01A 0.9900 . ?
C01F H01B 0.9900 . ?
C01G C01I 1.446(13) . ?
C01G C024 1.431(11) . ?
C01I C028 1.445(14) . ?
C01J C01S 1.493(11) . ?
C01J C01T 1.458(12) . ?
C01L C021 1.426(13) . ?
C01L C02E 1.445(13) . ?
C01L C02Q 1.372(11) . ?
C01M C01W 1.352(12) . ?
C01M C027 1.480(12) . ?
C01M C02J 1.408(14) . ?
C01N C01T 1.433(14) . ?
C01N C01Y 1.407(11) . ?
C01O C025 1.461(12) . ?
C01P C02A 1.387(13) . ?
C01Q C020 1.456(13) . ?
C01R H01R 0.9500 . ?
C01R C021 1.356(13) . ?
C01T C026 1.393(12) . ?
C01U C023 1.451(14) . ?
C01U C029 1.456(11) . ?
C01V C02O 1.402(12) . ?
C01W H01W 0.9500 . ?
C01W C02C 1.361(13) . ?
C01X C02C 1.394(13) . ?
C01X C02D 1.403(12) . ?
C01X C02K 1.429(13) . ?
C01Y C025 1.441(14) . ?
C01Y C02A 1.427(15) . ?
C01Z C02E 1.187(14) . ?
C01Z C02M 1.346(14) . ?
C020 C028 1.362(16) . ?
C020 C02R 1.454(14) . ?
C021 H021 0.9500 . ?
C022 H022 0.9500 . ?
C022 C02Q 1.364(14) . ?
C023 C02F 1.447(12) . ?
C024 C02B 1.455(15) . ?
C025 C02L 1.377(16) . ?
C026 C02H 1.413(15) . ?
C026 C02L 1.454(13) . ?
C027 H02A 0.9900 . ?
C027 H02B 0.9900 . ?
C028 C02B 1.484(11) . ?
C029 C02B 1.366(15) . ?
C029 C02N 1.421(16) . ?
C02C H02C 0.9500 . ?
C02D H02D 0.9500 . ?
C02D C02J 1.349(14) . ?
C02F C02N 1.451(14) . ?
C02F C02P 1.387(15) . ?
C02G H02E 0.9800 . ?
C02G H02F 0.9800 . ?
C02G H02G 0.9800 . ?
C02H C02P 1.454(11) . ?
C02H C02S 1.395(14) . ?
C02I H02H 0.9800 . ?
C02I H02I 0.9800 . ?
C02I H02J 0.9800 . ?
C02J H02K 0.9500 . ?
C02K C02M 1.212(14) . ?
C02L C02O 1.444(15) . ?
C02N C02R 1.437(12) . ?
C02O C02P 1.411(16) . ?
C02Q H02Q 0.9500 . ?
C02R C02S 1.418(15) . ?
C02T H02T 1.0000 . ?
C02U H02U 1.0000 . ?

loop_
_geom_torsion_atom_site_label_1
_geom_torsion_atom_site_label_2
_geom_torsion_atom_site_label_3
_geom_torsion_atom_site_label_4
_geom_torsion
_geom_torsion_site_symmetry_1
_geom_torsion_site_symmetry_2
_geom_torsion_site_symmetry_3
_geom_torsion_site_symmetry_4
_geom_torsion_publ_flag
O008 C00W C013 C00Q -133.4(7) . . . . ?
O008 C00W C013 C01C 82.7(8) . . . . ?
O008 C00W C013 C01S -60.9(9) . . . . ?
O00B C00W C013 C00Q 46.7(10) . . . . ?
O00B C00W C013 C01C -97.2(9) . . . . ?
O00B C00W C013 C01S 119.2(8) . . . . ?
C00F C00N C00Z C015 139.9(7) . . . . ?
C00F C00N C00Z C01U -4.9(11) . . . . ?
C00F C01D C01V C00V 1.7(8) . . . . ?
C00F C01D C01V C02O 144.3(8) . . . . ?
C00F C01D C023 C01U -0.6(12) . . . . ?
C00F C01D C023 C02F -138.8(8) . . . . ?
C00G C00J C00K C00X 5.4(10) . . . . ?
C00G C00J C00K C015 -137.8(7) . . . . ?
C00G C00J C00N C00F -6.3(9) . . . . ?
C00G C00J C00N C00Z 139.8(6) . . . . ?
C00G C00J C00R C01A 107.5(7) . . . . ?
C00G C00J C00R C01K -106.4(7) . . . . ?
C00G C00R C01A O007 -45.8(10) . . . . ?
C00G C00R C01A O00A 135.3(7) . . . . ?
C00G C00R C01K O00C 125.5(7) . . . . ?
C00G C00R C01K O00D -50.3(12) . . . . ?
C00G C01B C01H C00F -7.6(11) . . . . ?
C00G C01B C01H C00V -146.5(7) . . . . ?
C00H C00Y C019 C00G -6.2(9) . . . . ?
C00H C00Y C019 C00O 140.9(7) . . . . ?
C00H C017 C01O C00V -1.0(12) . . . . ?
C00H C017 C01O C025 -141.3(8) . . . . ?
C00H C017 C02A C01P 0.9(14) . . . . ?
C00H C017 C02A C01Y 142.5(8) . . . . ?
C00H C01B C01H C00F 135.6(7) . . . . ?
C00H C01B C01H C00V -3.3(11) . . . . ?
C00I C00S C014 C00L -5.3(10) . . . . ?
C00I C00S C014 C016 140.3(7) . . . . ?
C00I C01E C01P C00M 0.2(9) . . . . ?
C00I C01E C01P C02A -143.9(8) . . . . ?
C00J C00G C00R C01A -108.1(7) . . . . ?
C00J C00G C00R C01K 111.7(8) . . . . ?
C00J C00G C019 C00O -6.0(10) . . . . ?
C00J C00G C019 C00Y 139.5(7) . . . . ?
C00J C00G C01B C00H -139.7(6) . . . . ?
C00J C00G C01B C01H 7.2(9) . . . . ?
C00J C00K C00X C00O -5.5(11) . . . . ?
C00J C00K C00X C012 -144.1(7) . . . . ?
C00J C00K C015 C00Z 4.1(9) . . . . ?
C00J C00K C015 C024 150.6(7) . . . . ?
C00J C00N C00Z C015 -7.3(9) . . . . ?
C00J C00N C00Z C01U -152.0(7) . . . . ?
C00J C00R C01A O007 -117.7(8) . . . . ?
C00J C00R C01A O00A 63.5(8) . . . . ?
C00J C00R C01K O00C -161.5(6) . . . . ?
C00J C00R C01K O00D 22.6(12) . . . . ?
C00K C00J C00N C00F -136.6(7) . . . . ?
C00K C00J C00N C00Z 9.4(8) . . . . ?
C00K C00J C00R C00G 100.8(8) . . . . ?
C00K C00J C00R C01A -151.8(7) . . . . ?
C00K C00J C00R C01K -5.7(10) . . . . ?
C00K C00X C012 C00L 144.5(7) . . . . ?
C00K C00X C012 C01G 1.3(12) . . . . ?
C00K C015 C024 C01G -4.8(13) . . . . ?
C00K C015 C024 C02B -142.5(8) . . . . ?
C00L C00T C00U C00I 0.9(11) . . . . ?
C00L C00T C00U C00M 138.5(7) . . . . ?
C00L C012 C01G C01I 0.3(12) . . . . ?
C00L C012 C01G C024 -139.0(8) . . . . ?
C00L C014 C016 C00P 145.0(7) . . . . ?
C00L C014 C016 C01I -1.6(11) . . . . ?
C00M C00Y C019 C00G -152.2(7) . . . . ?
C00M C00Y C019 C00O -5.2(12) . . . . ?
C00M C01P C02A C017 -1.0(14) . . . . ?
C00M C01P C02A C01Y -137.4(9) . . . . ?
C00N C00F C01D C01V -145.1(7) . . . . ?
C00N C00F C01D C023 -0.9(11) . . . . ?
C00N C00F C01H C00V 143.5(7) . . . . ?
C00N C00F C01H C01B 0.5(11) . . . . ?
C00N C00J C00K C00X 134.9(7) . . . . ?
C00N C00J C00K C015 -8.3(8) . . . . ?
C00N C00J C00R C00G -101.6(8) . . . . ?
C00N C00J C00R C01A 5.9(10) . . . . ?
C00N C00J C00R C01K 152.0(7) . . . . ?
C00N C00Z C015 C00K 2.0(9) . . . . ?
C00N C00Z C015 C024 -144.9(7) . . . . ?
C00N C00Z C01U C023 3.4(11) . . . . ?
C00N C00Z C01U C029 140.3(8) . . . . ?
C00O C00T C00U C00I -138.7(8) . . . . ?
C00O C00T C00U C00M -1.1(11) . . . . ?
C00O C00X C012 C00L 1.4(8) . . . . ?
C00O C00X C012 C01G -141.8(8) . . . . ?
C00P C00Q C00S C00I -135.4(7) . . . . ?
C00P C00Q C00S C014 8.4(7) . . . . ?
C00P C00Q C013 C00W -150.1(7) . . . . ?
C00P C00Q C013 C01C -8.5(11) . . . . ?
C00P C00Q C013 C01S 101.8(8) . . . . ?
C00P C00Q C01S C011 124.2(7) . . . . ?
C00P C00Q C01S C013 -119.0(7) . . . . ?
C00P C00Q C01S C01J -0.4(9) . . . . ?
C00P C016 C01I C01G -140.2(8) . . . . ?
C00P C016 C01I C028 -3.7(11) . . . . ?
C00P C01Q C020 C028 2.3(12) . . . . ?
C00P C01Q C020 C02R 145.1(8) . . . . ?
C00Q C00P C016 C014 6.2(8) . . . . ?
C00Q C00P C016 C01I 151.9(7) . . . . ?
C00Q C00P C01Q C018 -5.1(11) . . . . ?
C00Q C00P C01Q C020 -146.0(8) . . . . ?
C00Q C00S C014 C00L -150.6(7) . . . . ?
C00Q C00S C014 C016 -4.9(8) . . . . ?
C00Q C013 C01C O009 -138.4(7) . . . . ?
C00Q C013 C01C O00E 41.7(12) . . . . ?
C00Q C013 C01S C011 101.1(9) . . . . ?
C00Q C013 C01S C01J -99.2(9) . . . . ?
C00R C00G C00J C00K -120.8(7) . . . . ?
C00R C00G C00J C00N 114.6(6) . . . . ?
C00R C00G C019 C00O 61.8(11) . . . . ?
C00R C00G C019 C00Y -152.7(7) . . . . ?
C00R C00G C01B C00H 153.1(7) . . . . ?
C00R C00G C01B C01H -60.0(10) . . . . ?
C00R C00J C00K C00X -64.4(10) . . . . ?
C00R C00J C00K C015 152.4(7) . . . . ?
C00R C00J C00N C00F 61.3(10) . . . . ?
C00R C00J C00N C00Z -152.6(7) . . . . ?
C00S C00I C00U C00M -144.4(7) . . . . ?
C00S C00I C00U C00T -3.4(11) . . . . ?
C00S C00I C01E C011 0.0(11) . . . . ?
C00S C00I C01E C01P 143.5(7) . . . . ?
C00S C00Q C013 C00W 7.0(11) . . . . ?
C00S C00Q C013 C01C 148.5(7) . . . . ?
C00S C00Q C013 C01S -101.2(8) . . . . ?
C00S C00Q C01S C011 -0.3(9) . . . . ?
C00S C00Q C01S C013 116.4(7) . . . . ?
C00S C00Q C01S C01J -125.0(7) . . . . ?
C00S C014 C016 C00P -0.8(8) . . . . ?
C00S C014 C016 C01I -147.4(7) . . . . ?
C00T C00L C012 C00X -0.8(8) . . . . ?
C00T C00L C012 C01G 143.8(7) . . . . ?
C00T C00L C014 C00S 2.9(10) . . . . ?
C00T C00L C014 C016 -138.7(8) . . . . ?
C00T C00O C00X C00K -143.3(7) . . . . ?
C00T C00O C00X C012 -1.4(8) . . . . ?
C00T C00O C019 C00G 144.3(7) . . . . ?
C00T C00O C019 C00Y 3.1(11) . . . . ?
C00U C00I C00S C00Q 145.3(7) . . . . ?
C00U C00I C00S C014 5.4(10) . . . . ?
C00U C00I C01E C011 -143.6(7) . . . . ?
C00U C00I C01E C01P -0.1(9) . . . . ?
C00U C00M C00Y C00H -138.2(8) . . . . ?
C00U C00M C00Y C019 4.1(12) . . . . ?
C00U C00M C01P C01E -0.3(9) . . . . ?
C00U C00M C01P C02A 143.5(8) . . . . ?
C00V C01O C025 C01Y -142.1(8) . . . . ?
C00V C01O C025 C02L 3.1(12) . . . . ?
C00V C01V C02O C02L -0.6(12) . . . . ?
C00V C01V C02O C02P 138.4(9) . . . . ?
C00W O008 C01F C010 -73.1(8) . . . . ?
C00W C013 C01C O009 5.6(10) . . . . ?
C00W C013 C01C O00E -174.4(8) . . . . ?
C00W C013 C01S C00Q -110.0(8) . . . . ?
C00W C013 C01S C011 -8.9(11) . . . . ?
C00W C013 C01S C01J 150.8(8) . . . . ?
C00X C00K C015 C00Z -139.8(7) . . . . ?
C00X C00K C015 C024 6.8(12) . . . . ?
C00X C00O C00T C00L 0.9(8) . . . . ?
C00X C00O C00T C00U 143.7(7) . . . . ?
C00X C00O C019 C00G 6.6(11) . . . . ?
C00X C00O C019 C00Y -134.6(8) . . . . ?
C00X C012 C01G C01I 139.8(8) . . . . ?
C00X C012 C01G C024 0.6(13) . . . . ?
C00Y C00H C017 C01O 138.7(8) . . . . ?
C00Y C00H C017 C02A -0.3(13) . . . . ?
C00Y C00H C01B C00G 7.4(8) . . . . ?
C00Y C00H C01B C01H -140.7(8) . . . . ?
C00Y C00M C00U C00I 142.0(8) . . . . ?
C00Y C00M C00U C00T -1.0(11) . . . . ?
C00Y C00M C01P C01E -143.1(7) . . . . ?
C00Y C00M C01P C02A 0.7(12) . . . . ?
C00Z C015 C024 C01G 138.1(9) . . . . ?
C00Z C015 C024 C02B 0.4(11) . . . . ?
C00Z C01U C023 C01D -0.8(11) . . . . ?
C00Z C01U C023 C02F 141.6(8) . . . . ?
C00Z C01U C029 C02B 1.3(14) . . . . ?
C00Z C01U C029 C02N -142.2(9) . . . . ?
C010 C01R C021 C01L -1.7(13) . . . . ?
C010 C022 C02Q C01L 0.2(15) . . . . ?
C011 C01E C01P C00M 145.0(8) . . . . ?
C011 C01E C01P C02A 0.9(12) . . . . ?
C011 C01N C01T C01J 1.8(9) . . . . ?
C011 C01N C01T C026 142.3(8) . . . . ?
C011 C01N C01Y C025 -140.2(9) . . . . ?
C011 C01N C01Y C02A -2.7(12) . . . . ?
C012 C00L C00T C00O -0.1(8) . . . . ?
C012 C00L C00T C00U -144.2(7) . . . . ?
C012 C00L C014 C00S 141.8(7) . . . . ?
C012 C00L C014 C016 0.2(11) . . . . ?
C012 C01G C01I C016 -1.7(12) . . . . ?
C012 C01G C01I C028 -142.0(8) . . . . ?
C012 C01G C024 C015 1.1(13) . . . . ?
C012 C01G C024 C02B 142.3(8) . . . . ?
C013 C00Q C00S C00I 63.4(10) . . . . ?
C013 C00Q C00S C014 -152.7(7) . . . . ?
C013 C00Q C01S C011 -116.8(8) . . . . ?
C013 C00Q C01S C01J 118.6(7) . . . . ?
C014 C00L C00T C00O 143.4(7) . . . . ?
C014 C00L C00T C00U -0.8(10) . . . . ?
C014 C00L C012 C00X -144.1(7) . . . . ?
C014 C00L C012 C01G 0.5(11) . . . . ?
C014 C016 C01I C01G 2.3(11) . . . . ?
C014 C016 C01I C028 138.8(8) . . . . ?
C015 C00K C00X C00O 133.7(8) . . . . ?
C015 C00K C00X C012 -4.9(11) . . . . ?
C015 C00Z C01U C023 -137.2(8) . . . . ?
C015 C00Z C01U C029 -0.3(13) . . . . ?
C015 C024 C02B C028 142.8(8) . . . . ?
C015 C024 C02B C029 0.6(12) . . . . ?
C016 C00P C00Q C00S -8.9(7) . . . . ?
C016 C00P C00Q C013 151.6(7) . . . . ?
C016 C00P C00Q C01S -138.3(6) . . . . ?
C016 C00P C01Q C018 134.8(8) . . . . ?
C016 C00P C01Q C020 -6.0(12) . . . . ?
C016 C01I C028 C020 -0.1(12) . . . . ?
C016 C01I C028 C02B -141.6(8) . . . . ?
C017 C00H C00Y C00M 0.0(12) . . . . ?
C017 C00H C00Y C019 -145.7(8) . . . . ?
C017 C00H C01B C00G 152.6(7) . . . . ?
C017 C00H C01B C01H 4.4(11) . . . . ?
C017 C01O C025 C01Y -1.8(10) . . . . ?
C017 C01O C025 C02L 143.5(8) . . . . ?
C018 C01J C01S C00Q -5.2(10) . . . . ?
C018 C01J C01S C011 -134.8(8) . . . . ?
C018 C01J C01S C013 62.3(11) . . . . ?
C018 C01J C01T C01N 139.7(8) . . . . ?
C018 C01J C01T C026 -1.1(11) . . . . ?
C018 C01Q C020 C028 -143.3(8) . . . . ?
C018 C01Q C020 C02R -0.5(9) . . . . ?
C019 C00G C00J C00K 0.0(9) . . . . ?
C019 C00G C00J C00N -124.5(7) . . . . ?
C019 C00G C00J C00R 120.9(7) . . . . ?
C019 C00G C00R C00J -98.2(9) . . . . ?
C019 C00G C00R C01A 153.7(7) . . . . ?
C019 C00G C00R C01K 13.5(12) . . . . ?
C019 C00G C01B C00H -11.0(8) . . . . ?
C019 C00G C01B C01H 136.0(7) . . . . ?
C019 C00O C00T C00L -142.8(7) . . . . ?
C019 C00O C00T C00U 0.0(11) . . . . ?
C019 C00O C00X C00K -0.6(11) . . . . ?
C019 C00O C00X C012 141.4(7) . . . . ?
C01A C00R C01K O00C -15.1(10) . . . . ?
C01A C00R C01K O00D 169.1(8) . . . . ?
C01B C00G C00J C00K 124.2(7) . . . . ?
C01B C00G C00J C00N -0.4(8) . . . . ?
C01B C00G C00J C00R -115.0(7) . . . . ?
C01B C00G C00R C00J 101.4(8) . . . . ?
C01B C00G C00R C01A -6.7(10) . . . . ?
C01B C00G C00R C01K -146.9(8) . . . . ?
C01B C00G C019 C00O -135.1(8) . . . . ?
C01B C00G C019 C00Y 10.4(8) . . . . ?
C01B C00H C00Y C00M 144.9(7) . . . . ?
C01B C00H C00Y C019 -0.8(9) . . . . ?
C01B C00H C017 C01O -2.2(11) . . . . ?
C01B C00H C017 C02A -141.3(8) . . . . ?
C01C C013 C01S C00Q 109.0(8) . . . . ?
C01C C013 C01S C011 -149.9(8) . . . . ?
C01C C013 C01S C01J 9.8(12) . . . . ?
C01D C00F C00N C00J 145.6(7) . . . . ?
C01D C00F C00N C00Z 3.5(10) . . . . ?
C01D C00F C01H C00V 1.1(8) . . . . ?
C01D C00F C01H C01B -141.9(7) . . . . ?
C01D C01V C02O C02L -138.7(9) . . . . ?
C01D C01V C02O C02P 0.4(12) . . . . ?
C01D C023 C02F C02N 141.5(8) . . . . ?
C01D C023 C02F C02P -1.1(12) . . . . ?
C01E C00I C00S C00Q 5.7(11) . . . . ?
C01E C00I C00S C014 -134.3(7) . . . . ?
C01E C00I C00U C00M -0.1(9) . . . . ?
C01E C00I C00U C00T 140.9(7) . . . . ?
C01E C011 C01N C01T -140.6(8) . . . . ?
C01E C011 C01N C01Y 5.4(12) . . . . ?
C01E C011 C01S C00Q 5.7(11) . . . . ?
C01E C011 C01S C013 -62.2(11) . . . . ?
C01E C011 C01S C01J 134.8(8) . . . . ?
C01E C01P C02A C017 138.1(9) . . . . ?
C01E C01P C02A C01Y 1.8(13) . . . . ?
C01F O008 C00W O00B -2.4(11) . . . . ?
C01F O008 C00W C013 177.7(6) . . . . ?
C01F C010 C01R C021 170.3(8) . . . . ?
C01F C010 C022 C02Q -169.3(8) . . . . ?
C01G C01I C028 C020 141.0(8) . . . . ?
C01G C01I C028 C02B -0.5(11) . . . . ?
C01G C024 C02B C028 1.3(10) . . . . ?
C01G C024 C02B C029 -140.9(9) . . . . ?
C01H C00F C00N C00J 6.7(10) . . . . ?
C01H C00F C00N C00Z -135.4(7) . . . . ?
C01H C00F C01D C01V -1.7(8) . . . . ?
C01H C00F C01D C023 142.5(8) . . . . ?
C01H C00V C01O C017 2.1(12) . . . . ?
C01H C00V C01O C025 137.6(8) . . . . ?
C01H C00V C01V C01D -1.0(8) . . . . ?
C01H C00V C01V C02O -143.5(8) . . . . ?
C01I C01G C024 C015 -142.8(8) . . . . ?
C01I C01G C024 C02B -1.6(10) . . . . ?
C01I C028 C02B C024 -0.5(11) . . . . ?
C01I C028 C02B C029 141.8(9) . . . . ?
C01J C018 C01Q C00P -0.7(11) . . . . ?
C01J C018 C01Q C020 144.5(7) . . . . ?
C01J C018 C02S C02H 0.0(12) . . . . ?
C01J C018 C02S C02R -145.0(8) . . . . ?
C01J C01T C026 C02H -0.6(12) . . . . ?
C01J C01T C026 C02L 140.6(9) . . . . ?
C01K O00C C027 C01M 65.6(10) . . . . ?
C01K C00R C01A O007 94.8(9) . . . . ?
C01K C00R C01A O00A -84.0(8) . . . . ?
C01M C01W C02C C01X -1.6(14) . . . . ?
C01N C011 C01E C00I 135.3(8) . . . . ?
C01N C011 C01E C01P -4.4(12) . . . . ?
C01N C011 C01S C00Q -140.1(6) . . . . ?
C01N C011 C01S C013 152.0(7) . . . . ?
C01N C011 C01S C01J -11.0(8) . . . . ?
C01N C01T C026 C02H -137.1(9) . . . . ?
C01N C01T C026 C02L 4.1(13) . . . . ?
C01N C01Y C025 C01O 143.0(8) . . . . ?
C01N C01Y C025 C02L -1.9(13) . . . . ?
C01N C01Y C02A C017 -142.1(8) . . . . ?
C01N C01Y C02A C01P -0.8(13) . . . . ?
C01O C00V C01H C00F -144.0(8) . . . . ?
C01O C00V C01H C01B 0.1(12) . . . . ?
C01O C00V C01V C01D 143.4(7) . . . . ?
C01O C00V C01V C02O 0.9(11) . . . . ?
C01O C017 C02A C01P -141.9(9) . . . . ?
C01O C017 C02A C01Y -0.2(10) . . . . ?
C01O C025 C02L C026 -137.8(8) . . . . ?
C01O C025 C02L C02O -2.9(12) . . . . ?
C01P C00M C00U C00I 0.2(9) . . . . ?
C01P C00M C00U C00T -142.8(7) . . . . ?
C01P C00M C00Y C00H -0.1(12) . . . . ?
C01P C00M C00Y C019 142.1(8) . . . . ?
C01Q C00P C00Q C00S 134.9(7) . . . . ?
C01Q C00P C00Q C013 -64.6(10) . . . . ?
C01Q C00P C00Q C01S 5.4(10) . . . . ?
C01Q C00P C016 C014 -138.9(7) . . . . ?
C01Q C00P C016 C01I 6.8(12) . . . . ?
C01Q C018 C01J C01S 6.0(11) . . . . ?
C01Q C018 C01J C01T -137.2(8) . . . . ?
C01Q C018 C02S C02H 143.3(8) . . . . ?
C01Q C018 C02S C02R -1.7(9) . . . . ?
C01Q C020 C028 C01I 0.8(13) . . . . ?
C01Q C020 C028 C02B 138.3(8) . . . . ?
C01Q C020 C02R C02N -143.7(8) . . . . ?
C01Q C020 C02R C02S -0.5(10) . . . . ?
C01R C010 C01F O008 -66.1(10) . . . . ?
C01R C010 C022 C02Q 2.2(14) . . . . ?
C01S C00Q C00S C00I -5.2(9) . . . . ?
C01S C00Q C00S C014 138.7(6) . . . . ?
C01S C00Q C013 C00W 108.1(8) . . . . ?
C01S C00Q C013 C01C -110.3(8) . . . . ?
C01S C011 C01E C00I -5.8(11) . . . . ?
C01S C011 C01E C01P -145.5(7) . . . . ?
C01S C011 C01N C01T 5.9(9) . . . . ?
C01S C011 C01N C01Y 152.0(7) . . . . ?
C01S C013 C01C O009 148.6(7) . . . . ?
C01S C013 C01C O00E -31.4(13) . . . . ?
C01S C01J C01T C01N -8.8(9) . . . . ?
C01S C01J C01T C026 -149.6(7) . . . . ?
C01T C01J C01S C00Q 141.9(7) . . . . ?
C01T C01J C01S C011 12.2(8) . . . . ?
C01T C01J C01S C013 -150.6(8) . . . . ?
C01T C01N C01Y C025 2.2(12) . . . . ?
C01T C01N C01Y C02A 139.7(9) . . . . ?
C01T C026 C02H C02P 144.8(8) . . . . ?
C01T C026 C02H C02S 2.0(12) . . . . ?
C01T C026 C02L C025 -3.8(13) . . . . ?
C01T C026 C02L C02O -144.2(8) . . . . ?
C01U C00Z C015 C00K 146.4(8) . . . . ?
C01U C00Z C015 C024 -0.5(12) . . . . ?
C01U C023 C02F C02N 0.1(10) . . . . ?
C01U C023 C02F C02P -142.4(8) . . . . ?
C01U C029 C02B C024 -1.4(14) . . . . ?
C01U C029 C02B C028 -138.2(9) . . . . ?
C01U C029 C02N C02F -0.1(10) . . . . ?
C01U C029 C02N C02R 141.9(9) . . . . ?
C01V C00V C01H C00F -0.1(8) . . . . ?
C01V C00V C01H C01B 144.0(7) . . . . ?
C01V C00V C01O C017 -137.5(8) . . . . ?
C01V C00V C01O C025 -2.0(11) . . . . ?
C01V C01D C023 C01U 139.9(8) . . . . ?
C01V C01D C023 C02F 1.7(11) . . . . ?
C01V C02O C02P C02F 0.2(12) . . . . ?
C01V C02O C02P C02H -141.2(8) . . . . ?
C01W C01M C027 O00C -118.9(9) . . . . ?
C01W C01M C02J C02D 0.8(15) . . . . ?
C01X C02D C02J C01M 2.3(16) . . . . ?
C01Y C01N C01T C01J -143.9(7) . . . . ?
C01Y C01N C01T C026 -3.3(12) . . . . ?
C01Y C025 C02L C026 2.6(13) . . . . ?
C01Y C025 C02L C02O 137.4(9) . . . . ?
C020 C028 C02B C024 -143.0(8) . . . . ?
C020 C028 C02B C029 -0.7(13) . . . . ?
C020 C02R C02S C018 1.4(10) . . . . ?
C020 C02R C02S C02H -143.3(8) . . . . ?
C021 C01L C02Q C022 -3.2(14) . . . . ?
C022 C010 C01F O008 105.2(9) . . . . ?
C022 C010 C01R C021 -1.4(13) . . . . ?
C023 C01D C01V C00V -144.0(7) . . . . ?
C023 C01D C01V C02O -1.4(11) . . . . ?
C023 C01U C029 C02B 143.6(9) . . . . ?
C023 C01U C029 C02N 0.1(9) . . . . ?
C023 C02F C02N C029 0.0(10) . . . . ?
C023 C02F C02N C02R -143.2(8) . . . . ?
C023 C02F C02P C02H 136.9(9) . . . . ?
C023 C02F C02P C02O 0.1(11) . . . . ?
C024 C01G C01I C016 141.6(8) . . . . ?
C024 C01G C01I C028 1.3(10) . . . . ?
C025 C01Y C02A C017 -0.9(10) . . . . ?
C025 C01Y C02A C01P 140.4(9) . . . . ?
C025 C02L C02O C01V 1.7(12) . . . . ?
C025 C02L C02O C02P -141.3(8) . . . . ?
C026 C02H C02P C02F -142.5(8) . . . . ?
C026 C02H C02P C02O -0.5(9) . . . . ?
C026 C02H C02S C018 -1.7(12) . . . . ?
C026 C02H C02S C02R 138.9(9) . . . . ?
C026 C02L C02O C01V 141.4(8) . . . . ?
C026 C02L C02O C02P -1.6(9) . . . . ?
C027 O00C C01K O00D 20.2(12) . . . . ?
C027 O00C C01K C00R -155.7(7) . . . . ?
C027 C01M C01W C02C 167.0(8) . . . . ?
C027 C01M C02J C02D -168.1(9) . . . . ?
C028 C020 C02R C02N -2.0(13) . . . . ?
C028 C020 C02R C02S 141.1(9) . . . . ?
C029 C01U C023 C01D -142.5(8) . . . . ?
C029 C01U C023 C02F -0.2(10) . . . . ?
C029 C02N C02R C020 1.9(13) . . . . ?
C029 C02N C02R C02S -137.3(10) . . . . ?
C02A C017 C01O C00V 141.6(8) . . . . ?
C02A C017 C01O C025 1.3(10) . . . . ?
C02A C01Y C025 C01O 1.7(10) . . . . ?
C02A C01Y C025 C02L -143.3(9) . . . . ?
C02B C029 C02N C02F -143.3(9) . . . . ?
C02B C029 C02N C02R -1.3(14) . . . . ?
C02C C01X C02D C02J -5.1(15) . . . . ?
C02C C01X C02K C02M 83(5) . . . . ?
C02D C01X C02C C01W 4.7(14) . . . . ?
C02D C01X C02K C02M -86(5) . . . . ?
C02E C01L C021 C01R -168.2(8) . . . . ?
C02E C01L C02Q C022 168.8(9) . . . . ?
C02F C02N C02R C020 141.1(9) . . . . ?
C02F C02N C02R C02S 1.9(12) . . . . ?
C02G O00A C01A O007 2.4(12) . . . . ?
C02G O00A C01A C00R -178.9(6) . . . . ?
C02H C026 C02L C025 141.8(9) . . . . ?
C02H C026 C02L C02O 1.3(9) . . . . ?
C02I O009 C01C O00E -1.2(13) . . . . ?
C02I O009 C01C C013 178.9(7) . . . . ?
C02J C01M C01W C02C -1.2(14) . . . . ?
C02J C01M C027 O00C 49.4(11) . . . . ?
C02K C01X C02C C01W -164.7(9) . . . . ?
C02K C01X C02D C02J 164.0(10) . . . . ?
C02L C026 C02H C02P -0.5(9) . . . . ?
C02L C026 C02H C02S -143.4(8) . . . . ?
C02L C02O C02P C02F 142.7(8) . . . . ?
C02L C02O C02P C02H 1.3(9) . . . . ?
C02N C029 C02B C024 137.4(9) . . . . ?
C02N C029 C02B C028 0.6(14) . . . . ?
C02N C02F C02P C02H 0.4(13) . . . . ?
C02N C02F C02P C02O -136.5(8) . . . . ?
C02N C02R C02S C018 143.4(8) . . . . ?
C02N C02R C02S C02H -1.3(13) . . . . ?
C02P C02F C02N C029 141.7(9) . . . . ?
C02P C02F C02N C02R -1.4(12) . . . . ?
C02P C02H C02S C018 -140.3(9) . . . . ?
C02P C02H C02S C02R 0.2(13) . . . . ?
C02Q C01L C021 C01R 4.0(13) . . . . ?
C02R C020 C028 C01I -136.1(9) . . . . ?
C02R C020 C028 C02B 1.4(13) . . . . ?
C02S C018 C01J C01S 144.7(8) . . . . ?
C02S C018 C01J C01T 1.4(12) . . . . ?
C02S C018 C01Q C00P -143.8(8) . . . . ?
C02S C018 C01Q C020 1.4(9) . . . . ?
C02S C02H C02P C02F 0.2(13) . . . . ?
C02S C02H C02P C02O 142.2(9) . . . . ?

loop_
_exptl_oxdiff_crystal_face_indexfrac_h
_exptl_oxdiff_crystal_face_indexfrac_k
_exptl_oxdiff_crystal_face_indexfrac_l
_exptl_oxdiff_crystal_face_x
_exptl_oxdiff_crystal_face_y
_exptl_oxdiff_crystal_face_z
-0.5793 3.1222 10.2757 0.8476 -0.5175 0.1171
8.1879 0.3259 -0.6756 0.1977 -0.1245 -0.9723
-8.3047 -0.0046 1.7451 -0.1112 0.0718 0.9912
1.8113 -3.0938 -10.4445 -0.8235 0.5022 -0.2638
-1.4308 -17.7006 1.2265 -0.6000 -0.7848 0.1554
3.1504 16.6198 -1.8345 0.5654 0.7407 -0.3629
